data_7207615
loop_
_publ_author_name
'Liu, Jian-Qiang'
'Wang, Yao-Yu'
'Wu, Tie'
'Wu, Jian'

_publ_section_title
;
 Control over multifarious entangled Co(ii) metal--organic frameworks:
 role of steric bulk and molar ratio of organic ligands
;
_journal_issue 8
_journal_name_full CrystEngComm
_journal_page_first 2906
_journal_paper_doi 10.1039/c2ce06509f
_journal_volume 14
_journal_year 2012
_chemical_formula_moiety 'C26 H28 Co N4 O6'
_chemical_formula_sum 'C26 H28 Co N4 O6'
_chemical_formula_weight 551.45
_chemical_name_systematic
;
?
;
_space_group_IT_number 2
_symmetry_cell_setting triclinic
_symmetry_space_group_name_Hall '-P 1'
_symmetry_space_group_name_H-M 'P -1'
_atom_sites_solution_hydrogens geom
_atom_sites_solution_primary direct
_atom_sites_solution_secondary difmap
_audit_creation_method SHELXL-97
_cell_angle_alpha 66.32(3)
_cell_angle_beta 80.84(3)
_cell_angle_gamma 79.86(3)
_cell_formula_units_Z 2
_cell_length_a 9.3520(19)
_cell_length_b 12.509(3)
_cell_length_c 12.643(3)
_cell_measurement_reflns_used 4665
_cell_measurement_temperature 298(2)
_cell_measurement_theta_max 25.20
_cell_measurement_theta_min 3.02
_cell_volume 1326.9(6)
_computing_cell_refinement APEX2
_computing_data_collection 'APEX2 (Bruker, 2004)'
_computing_data_reduction APEX2
_computing_molecular_graphics APEX2
_computing_publication_material APEX2
_computing_structure_refinement 'SHELXL-97 (Sheldrick, 1997)'
_computing_structure_solution 'SHELXS-97 (Sheldrick, 1990)'
_diffrn_ambient_temperature 298(2)
_diffrn_measured_fraction_theta_full 0.978
_diffrn_measured_fraction_theta_max 0.978
_diffrn_measurement_device_type 'Bruker APEX SMART II'
_diffrn_measurement_method \w
_diffrn_radiation_monochromator graphite
_diffrn_radiation_source 'fine-focus sealed tube'
_diffrn_radiation_type MoK\a
_diffrn_radiation_wavelength 0.71073
_diffrn_reflns_av_R_equivalents 0.0302
_diffrn_reflns_av_sigmaI/netI 0.0401
_diffrn_reflns_limit_h_max 11
_diffrn_reflns_limit_h_min -11
_diffrn_reflns_limit_k_max 14
_diffrn_reflns_limit_k_min -14
_diffrn_reflns_limit_l_max 15
_diffrn_reflns_limit_l_min -13
_diffrn_reflns_number 10073
_diffrn_reflns_theta_full 25.20
_diffrn_reflns_theta_max 25.20
_diffrn_reflns_theta_min 3.02
_diffrn_standards_interval_time 0
_diffrn_standards_number 0
_exptl_absorpt_coefficient_mu 0.693
_exptl_absorpt_correction_T_max 0.9339
_exptl_absorpt_correction_T_min 0.8568
_exptl_absorpt_correction_type multi-scan
_exptl_absorpt_process_details SADABS
_exptl_crystal_colour pink
_exptl_crystal_density_diffrn 1.380
_exptl_crystal_density_method 'not measured'
_exptl_crystal_description block
_exptl_crystal_F_000 574
_exptl_crystal_size_max 0.23
_exptl_crystal_size_mid 0.16
_exptl_crystal_size_min 0.10
_refine_diff_density_max 1.303
_refine_diff_density_min -0.996
_refine_diff_density_rms 0.078
_refine_ls_extinction_method none
_refine_ls_goodness_of_fit_ref 1.053
_refine_ls_hydrogen_treatment constr
_refine_ls_matrix_type full
_refine_ls_number_parameters 336
_refine_ls_number_reflns 4665
_refine_ls_number_restraints 5
_refine_ls_restrained_S_all 1.059
_refine_ls_R_factor_all 0.0732
_refine_ls_R_factor_gt 0.0609
_refine_ls_shift/su_max 0.001
_refine_ls_shift/su_mean 0.000
_refine_ls_structure_factor_coef Fsqd
_refine_ls_weighting_details 'calc w=1/[\s^2^(Fo^2^)+(0.1300P)^2^+0.2101P] where P=(Fo^2^+2Fc^2^)/3'
_refine_ls_weighting_scheme calc
_refine_ls_wR_factor_gt 0.1739
_refine_ls_wR_factor_ref 0.1883
_reflns_number_gt 3728
_reflns_number_total 4665
_reflns_threshold_expression >2sigma(I)
_cod_data_source_file c2ce06509f.txt
_cod_data_source_block 3
_cod_original_cell_volume 1326.9(5)
_cod_original_sg_symbol_H-M p-1
_cod_database_code 7207615

loop_
_symmetry_equiv_pos_as_xyz
'x, y, z'
'-x, -y, -z'

loop_
_atom_site_label
_atom_site_type_symbol
_atom_site_fract_x
_atom_site_fract_y
_atom_site_fract_z
_atom_site_U_iso_or_equiv
_atom_site_adp_type
_atom_site_occupancy
_atom_site_symmetry_multiplicity
_atom_site_calc_flag
_atom_site_refinement_flags
Co1 Co 0.11236(5) 0.38437(4) 0.27204(4) 0.0448(2) Uani 1 1 d .
O1 O 0.2062(3) 0.5074(2) 0.1410(3) 0.0670(8) Uani 1 1 d .
O2 O 0.2099(4) 0.5862(3) 0.2666(3) 0.0718(8) Uani 1 1 d .
O4 O 0.1368(3) 1.2816(2) -0.5570(2) 0.0595(7) Uani 1 1 d .
O5 O 0.3475(3) 1.3041(3) -0.6614(2) 0.0679(8) Uani 1 1 d .
O3 O 0.5567(3) 0.9330(3) -0.1772(3) 0.0800(10) Uani 1 1 d .
N1 N 0.1089(4) 0.2486(3) 0.2205(3) 0.0563(8) Uani 1 1 d .
N3 N -0.1082(3) 0.4359(3) 0.2804(3) 0.0507(7) Uani 1 1 d .
N4 N -0.3281(3) 0.5247(3) 0.3075(3) 0.0548(8) Uani 1 1 d .
C14 C 0.2749(5) 1.2564(3) -0.5673(3) 0.0522(9) Uani 1 1 d .
C11 C 0.3476(4) 1.1693(3) -0.4649(3) 0.0517(9) Uani 1 1 d .
C10 C 0.4980(5) 1.1572(4) -0.4630(4) 0.0699(12) Uani 1 1 d .
H10 H 0.5548 1.2024 -0.5276 0.084 Uiso 1 1 calc R
C12 C 0.2683(5) 1.0986(4) -0.3697(4) 0.0771(14) Uani 1 1 d .
H12 H 0.1675 1.1060 -0.3688 0.092 Uiso 1 1 calc R
C13 C 0.3359(5) 1.0158(4) -0.2741(4) 0.0850(17) Uani 1 1 d .
H13 H 0.2810 0.9664 -0.2112 0.102 Uiso 1 1 calc R
C1 C 0.2421(4) 0.5844(3) 0.1690(3) 0.0515(9) Uani 1 1 d .
C2 C 0.3280(4) 0.6753(3) 0.0770(3) 0.0474(8) Uani 1 1 d .
C3 C 0.3857(5) 0.6629(4) -0.0266(3) 0.0626(10) Uani 1 1 d .
H3 H 0.3722 0.5969 -0.0388 0.075 Uiso 1 1 calc R
C4 C 0.4624(5) 0.7476(4) -0.1109(4) 0.0699(12) Uani 1 1 d .
H4 H 0.5018 0.7388 -0.1797 0.084 Uiso 1 1 calc R
C5 C 0.4804(4) 0.8448(4) -0.0926(3) 0.0605(11) Uani 1 1 d .
C6 C 0.4273(5) 0.8572(4) 0.0104(4) 0.0648(11) Uani 1 1 d .
H6 H 0.4423 0.9227 0.0228 0.078 Uiso 1 1 calc R
C7 C 0.3517(5) 0.7715(3) 0.0950(3) 0.0564(9) Uani 1 1 d .
H7 H 0.3163 0.7790 0.1650 0.068 Uiso 1 1 calc R
C8 C 0.4823(4) 1.0076(4) -0.2733(4) 0.0630(11) Uani 1 1 d .
C9 C 0.5641(5) 1.0784(4) -0.3658(4) 0.0760(14) Uani 1 1 d .
H9 H 0.6640 1.0737 -0.3637 0.091 Uiso 1 1 calc R
C17 C 0.1187(4) 0.2415(4) 0.1201(4) 0.0593(10) Uani 1 1 d .
C16 C 0.0795(5) 0.0665(4) 0.2465(4) 0.0703(12) Uani 1 1 d .
H16 H 0.0648 -0.0123 0.2797 0.084 Uiso 1 1 calc R
C15 C 0.0824(5) 0.1354(4) 0.3013(4) 0.0652(11) Uani 1 1 d .
H15 H 0.0691 0.1131 0.3815 0.078 Uiso 1 1 calc R
C19 C 0.1141(6) 0.0878(6) 0.0395(5) 0.0912(18) Uani 1 1 d .
H19A H 0.1220 0.1514 -0.0362 0.109 Uiso 1 1 calc R
H19B H 0.2042 0.0345 0.0456 0.109 Uiso 1 1 calc R
C20 C -0.0038(5) 0.0252(5) 0.0439(5) 0.0797(14) Uani 1 1 d .
H20A H -0.0937 0.0786 0.0384 0.096 Uiso 1 1 calc R
H20B H -0.0112 -0.0383 0.1197 0.096 Uiso 1 1 calc R
N2 N 0.1033(4) 0.1365(3) 0.1260(3) 0.0618(9) Uani 1 1 d .
C18 C 0.1466(6) 0.3422(4) 0.0097(4) 0.0784(13) Uani 1 1 d .
H18A H 0.0639 0.3640 -0.0342 0.118 Uiso 1 1 calc R
H18B H 0.2316 0.3202 -0.0342 0.118 Uiso 1 1 calc R
H18C H 0.1623 0.4076 0.0260 0.118 Uiso 1 1 calc R
C25 C -0.4469(5) 0.6011(4) 0.3395(4) 0.0667(11) Uani 1 1 d D
H25A H -0.4066 0.6619 0.3503 0.080 Uiso 1 1 calc R
H25B H -0.5081 0.6393 0.2761 0.080 Uiso 1 1 calc R
C21 C -0.2094(5) 0.3899(4) 0.2486(4) 0.0628(10) Uani 1 1 d .
H21 H -0.1875 0.3303 0.2201 0.075 Uiso 1 1 calc R
C23 C -0.1850(4) 0.5165(3) 0.3170(3) 0.0532(9) Uani 1 1 d .
C24 C -0.1251(6) 0.5868(6) 0.3666(6) 0.102(2) Uani 1 1 d .
H24A H -0.0233 0.5600 0.3750 0.153 Uiso 1 1 calc R
H24B H -0.1765 0.5776 0.4413 0.153 Uiso 1 1 calc R
H24C H -0.1370 0.6683 0.3157 0.153 Uiso 1 1 calc R
C26 C -0.5386(6) 0.5388(6) 0.4466(3) 0.157(4) Uani 1 1 d D
H26A H -0.5945 0.4905 0.4293 0.188 Uiso 1 1 calc R
H26B H -0.6077 0.5974 0.4660 0.188 Uiso 1 1 calc R
C22 C -0.3444(5) 0.4429(4) 0.2643(4) 0.0672(11) Uani 1 1 d .
H22 H -0.4311 0.4275 0.2491 0.081 Uiso 1 1 calc R
O1W O 0.1152(5) 0.7676(3) 0.3696(4) 0.1037(13) Uani 1 1 d D
H1WA H 0.1546 0.7098 0.3529 0.156 Uiso 1 1 d RD
H1WB H 0.1307 0.7577 0.4371 0.156 Uiso 1 1 d RD

loop_
_atom_site_aniso_label
_atom_site_aniso_U_11
_atom_site_aniso_U_22
_atom_site_aniso_U_33
_atom_site_aniso_U_23
_atom_site_aniso_U_13
_atom_site_aniso_U_12
Co1 0.0525(4) 0.0393(3) 0.0453(3) -0.0173(2) -0.0062(2) -0.0091(2)
O1 0.075(2) 0.0540(16) 0.0695(17) -0.0106(13) -0.0158(15) -0.0249(14)
O2 0.077(2) 0.0685(19) 0.0603(17) -0.0168(14) 0.0141(15) -0.0215(16)
O4 0.0568(18) 0.0638(17) 0.0564(15) -0.0228(12) -0.0140(13) 0.0033(13)
O5 0.073(2) 0.0652(18) 0.0536(15) -0.0058(13) -0.0086(14) -0.0184(15)
O3 0.0499(18) 0.075(2) 0.0771(19) 0.0191(15) -0.0151(15) -0.0217(14)
N1 0.059(2) 0.0536(18) 0.066(2) -0.0309(15) -0.0103(16) -0.0078(15)
N3 0.0511(18) 0.0560(18) 0.0500(16) -0.0245(13) -0.0093(14) -0.0053(14)
N4 0.0464(19) 0.067(2) 0.0531(17) -0.0259(15) -0.0061(14) -0.0036(15)
C14 0.063(3) 0.0439(19) 0.054(2) -0.0214(16) -0.0117(18) -0.0041(17)
C11 0.052(2) 0.0452(19) 0.053(2) -0.0140(15) -0.0079(17) -0.0051(16)
C10 0.056(3) 0.066(3) 0.061(2) 0.0041(19) -0.002(2) -0.012(2)
C12 0.042(2) 0.082(3) 0.074(3) 0.005(2) -0.007(2) -0.009(2)
C13 0.044(3) 0.085(3) 0.077(3) 0.022(2) -0.003(2) -0.018(2)
C1 0.047(2) 0.0423(19) 0.058(2) -0.0083(15) -0.0074(17) -0.0100(15)
C2 0.047(2) 0.0430(18) 0.0482(18) -0.0108(14) -0.0109(15) -0.0067(15)
C3 0.077(3) 0.057(2) 0.056(2) -0.0192(18) -0.006(2) -0.018(2)
C4 0.077(3) 0.075(3) 0.051(2) -0.016(2) -0.002(2) -0.017(2)
C5 0.044(2) 0.055(2) 0.059(2) 0.0071(17) -0.0102(18) -0.0137(17)
C6 0.068(3) 0.043(2) 0.079(3) -0.0172(18) -0.004(2) -0.0152(19)
C7 0.062(3) 0.050(2) 0.055(2) -0.0172(16) -0.0008(18) -0.0156(18)
C8 0.047(2) 0.057(2) 0.061(2) 0.0042(18) -0.0094(18) -0.0093(18)
C9 0.045(2) 0.078(3) 0.073(3) 0.008(2) -0.010(2) -0.016(2)
C17 0.050(2) 0.070(3) 0.074(3) -0.041(2) -0.0164(19) -0.0039(18)
C16 0.076(3) 0.052(2) 0.087(3) -0.025(2) -0.011(2) -0.021(2)
C15 0.086(3) 0.053(2) 0.055(2) -0.0161(17) -0.010(2) -0.012(2)
C19 0.081(4) 0.120(4) 0.120(4) -0.093(4) 0.013(3) -0.039(3)
C20 0.067(3) 0.100(4) 0.108(4) -0.075(3) -0.006(3) -0.017(3)
N2 0.062(2) 0.063(2) 0.082(2) -0.0464(18) -0.0122(18) -0.0105(16)
C18 0.094(4) 0.071(3) 0.068(3) -0.020(2) -0.006(2) -0.023(3)
C25 0.053(3) 0.077(3) 0.067(2) -0.028(2) -0.009(2) 0.006(2)
C21 0.058(3) 0.073(3) 0.074(3) -0.043(2) -0.011(2) -0.011(2)
C23 0.050(2) 0.059(2) 0.058(2) -0.0290(17) -0.0051(17) -0.0076(17)
C24 0.059(3) 0.131(5) 0.171(6) -0.118(5) -0.004(3) -0.009(3)
C26 0.146(7) 0.140(6) 0.101(4) -0.015(4) 0.048(5) 0.062(5)
C22 0.056(3) 0.091(3) 0.073(3) -0.046(2) -0.014(2) -0.013(2)
O1W 0.110(3) 0.081(2) 0.126(3) -0.045(2) 0.016(3) -0.038(2)

loop_
_atom_type_symbol
_atom_type_description
_atom_type_scat_dispersion_real
_atom_type_scat_dispersion_imag
_atom_type_scat_source
C C 0.0033 0.0016 'International Tables Vol C Tables 4.2.6.8 and 6.1.1.4'
H H 0.0000 0.0000 'International Tables Vol C Tables 4.2.6.8 and 6.1.1.4'
Co Co 0.3494 0.9721 'International Tables Vol C Tables 4.2.6.8 and 6.1.1.4'
N N 0.0061 0.0033 'International Tables Vol C Tables 4.2.6.8 and 6.1.1.4'
O O 0.0106 0.0060 'International Tables Vol C Tables 4.2.6.8 and 6.1.1.4'

loop_
_geom_angle_atom_site_label_1
_geom_angle_atom_site_label_2
_geom_angle_atom_site_label_3
_geom_angle
_geom_angle_site_symmetry_1
_geom_angle_site_symmetry_3
O1 Co1 N3 108.24(13) . .
O1 Co1 O4 139.63(12) . 1_546
N3 Co1 O4 100.68(12) . 1_546
O1 Co1 N1 107.14(14) . .
N3 Co1 N1 96.98(13) . .
O4 Co1 N1 96.37(13) 1_546 .
O1 Co1 O5 88.08(12) . 1_546
N3 Co1 O5 158.43(11) . 1_546
O4 Co1 O5 58.46(11) 1_546 1_546
N1 Co1 O5 91.29(12) . 1_546
C1 O1 Co1 113.0(3) . .
C14 O4 Co1 97.6(2) . 1_564
C14 O5 Co1 83.0(2) . 1_564
C8 O3 C5 115.9(3) . .
C17 N1 C15 104.7(3) . .
C17 N1 Co1 133.5(3) . .
C15 N1 Co1 121.6(3) . .
C23 N3 C21 105.1(3) . .
C23 N3 Co1 129.6(3) . .
C21 N3 Co1 125.3(3) . .
C23 N4 C22 107.2(3) . .
C23 N4 C25 127.9(3) . .
C22 N4 C25 124.9(4) . .
O5 C14 O4 120.5(3) . .
O5 C14 C11 120.7(4) . .
O4 C14 C11 118.8(4) . .
C12 C11 C10 118.0(4) . .
C12 C11 C14 120.9(4) . .
C10 C11 C14 121.1(4) . .
C11 C10 C9 120.6(4) . .
C11 C10 H10 119.7 . .
C9 C10 H10 119.7 . .
C11 C12 C13 121.2(4) . .
C11 C12 H12 119.4 . .
C13 C12 H12 119.4 . .
C8 C13 C12 119.6(4) . .
C8 C13 H13 120.2 . .
C12 C13 H13 120.2 . .
O2 C1 O1 122.6(4) . .
O2 C1 C2 120.6(3) . .
O1 C1 C2 116.7(3) . .
C7 C2 C3 119.2(4) . .
C7 C2 C1 119.9(3) . .
C3 C2 C1 120.9(3) . .
C4 C3 C2 120.3(4) . .
C4 C3 H3 119.8 . .
C2 C3 H3 119.8 . .
C3 C4 C5 119.4(4) . .
C3 C4 H4 120.3 . .
C5 C4 H4 120.3 . .
C6 C5 C4 121.1(4) . .
C6 C5 O3 118.2(4) . .
C4 C5 O3 120.7(4) . .
C7 C6 C5 119.2(4) . .
C7 C6 H6 120.4 . .
C5 C6 H6 120.4 . .
C6 C7 C2 120.7(4) . .
C6 C7 H7 119.6 . .
C2 C7 H7 119.6 . .
C9 C8 C13 120.7(4) . .
C9 C8 O3 116.2(4) . .
C13 C8 O3 123.0(4) . .
C8 C9 C10 119.8(4) . .
C8 C9 H9 120.1 . .
C10 C9 H9 120.1 . .
N1 C17 N2 113.7(4) . .
N1 C17 C18 122.7(4) . .
N2 C17 C18 123.6(4) . .
C15 C16 N2 106.3(4) . .
C15 C16 H16 126.9 . .
N2 C16 H16 126.9 . .
C16 C15 N1 109.8(4) . .
C16 C15 H15 125.1 . .
N1 C15 H15 125.1 . .
C20 C19 N2 116.8(4) . .
C20 C19 H19A 108.1 . .
N2 C19 H19A 108.1 . .
C20 C19 H19B 108.1 . .
N2 C19 H19B 108.1 . .
H19A C19 H19B 107.3 . .
C19 C20 C20 118.1(6) . 2
C19 C20 H20A 107.8 . .
C20 C20 H20A 107.8 2 .
C19 C20 H20B 107.8 . .
C20 C20 H20B 107.8 2 .
H20A C20 H20B 107.1 . .
C17 N2 C16 105.5(3) . .
C17 N2 C19 132.7(4) . .
C16 N2 C19 121.7(4) . .
C17 C18 H18A 109.5 . .
C17 C18 H18B 109.5 . .
H18A C18 H18B 109.5 . .
C17 C18 H18C 109.5 . .
H18A C18 H18C 109.5 . .
H18B C18 H18C 109.5 . .
C26 C25 N4 113.7(4) . .
C26 C25 H25A 108.8 . .
N4 C25 H25A 108.8 . .
C26 C25 H25B 108.8 . .
N4 C25 H25B 108.8 . .
H25A C25 H25B 107.7 . .
C22 C21 N3 110.5(4) . .
C22 C21 H21 124.7 . .
N3 C21 H21 124.7 . .
N3 C23 N4 111.2(3) . .
N3 C23 C24 125.7(4) . .
N4 C23 C24 123.1(4) . .
C23 C24 H24A 109.5 . .
C23 C24 H24B 109.5 . .
H24A C24 H24B 109.5 . .
C23 C24 H24C 109.5 . .
H24A C24 H24C 109.5 . .
H24B C24 H24C 109.5 . .
C25 C26 C26 117.4(6) . 2_466
C25 C26 H26A 107.9 . .
C26 C26 H26A 107.9 2_466 .
C25 C26 H26B 107.9 . .
C26 C26 H26B 107.9 2_466 .
H26A C26 H26B 107.2 . .
C21 C22 N4 105.9(3) . .
C21 C22 H22 127.0 . .
N4 C22 H22 127.0 . .
H1WA O1W H1WB 111.1 . .

loop_
_geom_bond_atom_site_label_1
_geom_bond_atom_site_label_2
_geom_bond_distance
_geom_bond_site_symmetry_2
Co1 O1 1.962(3) .
Co1 N3 2.049(3) .
Co1 O4 2.049(3) 1_546
Co1 N1 2.056(3) .
Co1 O5 2.385(3) 1_546
O1 C1 1.262(5) .
O2 C1 1.231(5) .
O4 C14 1.273(5) .
O4 Co1 2.049(3) 1_564
O5 C14 1.244(5) .
O5 Co1 2.385(3) 1_564
O3 C8 1.401(5) .
O3 C5 1.398(5) .
N1 C17 1.295(5) .
N1 C15 1.411(5) .
N3 C23 1.327(5) .
N3 C21 1.374(5) .
N4 C23 1.344(5) .
N4 C22 1.378(5) .
N4 C25 1.451(5) .
C14 C11 1.487(5) .
C11 C12 1.369(6) .
C11 C10 1.391(6) .
C10 C9 1.385(6) .
C10 H10 0.9300 .
C12 C13 1.394(6) .
C12 H12 0.9300 .
C13 C8 1.355(6) .
C13 H13 0.9300 .
C1 C2 1.501(5) .
C2 C7 1.370(5) .
C2 C3 1.393(6) .
C3 C4 1.375(6) .
C3 H3 0.9300 .
C4 C5 1.368(6) .
C4 H4 0.9300 .
C5 C6 1.377(6) .
C6 C7 1.378(6) .
C6 H6 0.9300 .
C7 H7 0.9300 .
C8 C9 1.364(6) .
C9 H9 0.9300 .
C17 N2 1.318(5) .
C17 C18 1.479(6) .
C16 C15 1.311(6) .
C16 N2 1.424(6) .
C16 H16 0.9300 .
C15 H15 0.9300 .
C19 C20 1.443(6) .
C19 N2 1.434(5) .
C19 H19A 0.9700 .
C19 H19B 0.9700 .
C20 C20 1.469(8) 2
C20 H20A 0.9700 .
C20 H20B 0.9700 .
C18 H18A 0.9600 .
C18 H18B 0.9600 .
C18 H18C 0.9600 .
C25 C26 1.481(4) .
C25 H25A 0.9700 .
C25 H25B 0.9700 .
C21 C22 1.343(6) .
C21 H21 0.9300 .
C23 C24 1.487(5) .
C24 H24A 0.9600 .
C24 H24B 0.9600 .
C24 H24C 0.9600 .
C26 C26 1.515(5) 2_466
C26 H26A 0.9700 .
C26 H26B 0.9700 .
C22 H22 0.9300 .
O1W H1WA 0.8420 .
O1W H1WB 0.8443 .
